data_2233224
loop_
_publ_author_name
'Liu, Jianmin'
'Li, Yuanyuan'
'Li, Dacheng'

_publ_section_title
;
 Bis(\m-ferrocenecarboxylato)bis[aquabis(ferrocenecarboxylato)methanolerbium(III)]
 methanol disolvate
;
_journal_coeditor_code KP2371
_journal_issue 1
_journal_name_full 'Acta Crystallographica Section E'
_journal_page_first m6
_journal_page_last m7
_journal_paper_doi 10.1107/S1600536811051245
_journal_volume 68
_journal_year 2012
_chemical_formula_iupac '[Er2 Fe6 (C5 H5)6 (C6 H4 O2)6 (C H4 O)2 (H2 O)2], 2C H4 O'
_chemical_formula_moiety 'C70 H74 Er2 Fe6 O18'
_chemical_formula_sum 'C70 H74 Er2 Fe6 O18'
_chemical_formula_weight 1872.91
_chemical_name_systematic
;
Bis(\m-
ferrocenecarboxylato)bis[aquabis(ferrocenecarboxylato)methanolerbium(III)]
methanol disolvate
;
_space_group_IT_number 2
_symmetry_cell_setting triclinic
_symmetry_space_group_name_Hall '-P 1'
_symmetry_space_group_name_H-M 'P -1'
_atom_sites_solution_hydrogens geom
_atom_sites_solution_primary direct
_atom_sites_solution_secondary difmap
_audit_creation_method SHELXL-97
_cell_angle_alpha 80.773(2)
_cell_angle_beta 74.8890(10)
_cell_angle_gamma 66.1530(10)
_cell_formula_units_Z 1
_cell_length_a 12.0562(14)
_cell_length_b 12.115(3)
_cell_length_c 13.3198(17)
_cell_measurement_reflns_used 3903
_cell_measurement_temperature 298(2)
_cell_measurement_theta_max 26.0085
_cell_measurement_theta_min 2.1895
_cell_volume 1714.6(5)
_computing_cell_refinement 'SAINT (Bruker, 2007)'
_computing_data_collection 'SMART (Bruker, 2007)'
_computing_data_reduction 'SAINT (Bruker, 2007)'
_computing_molecular_graphics 'SHELXTL (Sheldrick, 2008)'
_computing_publication_material 'SHELXTL (Sheldrick, 2008)'
_computing_structure_refinement 'SHELXL97 (Sheldrick, 2008)'
_computing_structure_solution 'SHELXS97 (Sheldrick, 2008)'
_diffrn_ambient_temperature 298(2)
_diffrn_measured_fraction_theta_full 0.984
_diffrn_measured_fraction_theta_max 0.984
_diffrn_measurement_device_type 'Bruker SMART CCD area-detector'
_diffrn_measurement_method 'phi and omega scans'
_diffrn_radiation_monochromator graphite
_diffrn_radiation_source 'fine-focus sealed tube'
_diffrn_radiation_type MoK\a
_diffrn_radiation_wavelength 0.71073
_diffrn_reflns_av_R_equivalents 0.0226
_diffrn_reflns_av_sigmaI/netI 0.0489
_diffrn_reflns_limit_h_max 11
_diffrn_reflns_limit_h_min -14
_diffrn_reflns_limit_k_max 14
_diffrn_reflns_limit_k_min -14
_diffrn_reflns_limit_l_max 15
_diffrn_reflns_limit_l_min -15
_diffrn_reflns_number 9011
_diffrn_reflns_theta_full 25.02
_diffrn_reflns_theta_max 25.02
_diffrn_reflns_theta_min 1.59
_exptl_absorpt_coefficient_mu 3.720
_exptl_absorpt_correction_T_max 0.5541
_exptl_absorpt_correction_T_min 0.5089
_exptl_absorpt_correction_type multi-scan
_exptl_absorpt_process_details '(SADABS; Sheldrick, 1996)'
_exptl_crystal_colour yellow
_exptl_crystal_density_diffrn 1.814
_exptl_crystal_density_method 'not measured'
_exptl_crystal_description block
_exptl_crystal_F_000 930
_exptl_crystal_size_max 0.21
_exptl_crystal_size_mid 0.19
_exptl_crystal_size_min 0.18
_refine_diff_density_max 0.984
_refine_diff_density_min -0.638
_refine_ls_extinction_method none
_refine_ls_goodness_of_fit_ref 0.999
_refine_ls_hydrogen_treatment constr
_refine_ls_matrix_type full
_refine_ls_number_parameters 435
_refine_ls_number_reflns 5965
_refine_ls_number_restraints 12
_refine_ls_restrained_S_all 1.014
_refine_ls_R_factor_all 0.0489
_refine_ls_R_factor_gt 0.0326
_refine_ls_shift/su_max 0.001
_refine_ls_shift/su_mean 0.000
_refine_ls_structure_factor_coef Fsqd
_refine_ls_weighting_details 'calc w=1/[\s^2^(Fo^2^)+(0.0386P)^2^+1.2739P] where P=(Fo^2^+2Fc^2^)/3'
_refine_ls_weighting_scheme calc
_refine_ls_wR_factor_gt 0.0705
_refine_ls_wR_factor_ref 0.0809
_reflns_number_gt 4840
_reflns_number_total 5965
_reflns_threshold_expression I>2sigma(I)
_cod_data_source_file kp2371.cif
_cod_data_source_block I
_cod_database_code 2233224
_cod_database_fobs_code 2233224

loop_
_symmetry_equiv_pos_as_xyz
'x, y, z'
'-x, -y, -z'

loop_
_atom_site_type_symbol
_atom_site_label
_atom_site_fract_x
_atom_site_fract_y
_atom_site_fract_z
_atom_site_U_iso_or_equiv
_atom_site_adp_type
_atom_site_calc_flag
_atom_site_refinement_flags
_atom_site_occupancy
_atom_site_symmetry_multiplicity
Er Er1 0.57107(2) 0.13041(2) 0.482686(17) 0.02822(9) Uani d . 1 1
Fe Fe1 0.29787(7) 0.22670(7) 0.20599(6) 0.0353(2) Uani d . 1 1
Fe Fe2 0.61517(7) 0.50027(7) 0.17245(6) 0.03232(19) Uani d . 1 1
Fe Fe3 0.92557(8) -0.16874(8) 0.16882(7) 0.0458(2) Uani d . 1 1
O O1 0.4905(3) 0.0430(3) 0.3963(3) 0.0332(8) Uani d . 1 1
O O2 0.4237(4) -0.0753(3) 0.3429(3) 0.0416(9) Uani d . 1 1
O O3 0.7223(4) 0.1034(3) 0.3245(3) 0.0439(10) Uani d . 1 1
O O4 0.7460(3) -0.0520(3) 0.4395(3) 0.0347(8) Uani d . 1 1
O O5 0.5175(3) 0.3222(3) 0.4150(3) 0.0350(9) Uani d . 1 1
O O6 0.6368(4) 0.4088(3) 0.4426(3) 0.0461(10) Uani d . 1 1
O O7 0.3589(3) 0.2190(3) 0.5529(3) 0.0417(9) Uani d . 1 1
H H7C 0.3170 0.1763 0.5551 0.050 Uiso d R 1 1
H H7D 0.3109 0.2932 0.5512 0.050 Uiso d R 1 1
O O8 0.7143(4) 0.1897(4) 0.5211(3) 0.0483(11) Uani d . 1 1
H H8A 0.7011 0.2610 0.5029 0.072 Uiso calc R 1 1
O O9 0.2370(4) 0.4566(4) 0.5465(5) 0.0879(17) Uani d U 1 1
H H9 0.2816 0.4923 0.5479 0.132 Uiso calc R 1 1
C C1 0.4567(5) 0.0134(5) 0.3250(4) 0.0302(12) Uani d . 1 1
C C2 0.4530(5) 0.0820(5) 0.2245(4) 0.0321(12) Uani d . 1 1
C C3 0.4035(5) 0.0641(5) 0.1441(4) 0.0404(14) Uani d . 1 1
H H3 0.3764 0.0023 0.1442 0.048 Uiso calc R 1 1
C C4 0.4034(6) 0.1561(6) 0.0653(4) 0.0495(16) Uani d . 1 1
H H4 0.3764 0.1656 0.0040 0.059 Uiso calc R 1 1
C C5 0.4506(5) 0.2312(6) 0.0947(4) 0.0485(16) Uani d . 1 1
H H5 0.4604 0.2987 0.0553 0.058 Uiso calc R 1 1
C C6 0.4816(5) 0.1893(5) 0.1937(4) 0.0381(14) Uani d . 1 1
H H6 0.5136 0.2238 0.2309 0.046 Uiso calc R 1 1
C C7 0.1720(6) 0.2378(6) 0.3435(5) 0.0549(18) Uani d . 1 1
H H7 0.1840 0.1835 0.4012 0.066 Uiso calc R 1 1
C C8 0.2005(6) 0.3414(6) 0.3227(5) 0.0581(18) Uani d . 1 1
H H8 0.2348 0.3679 0.3643 0.070 Uiso calc R 1 1
C C9 0.1680(6) 0.3987(6) 0.2275(5) 0.0545(17) Uani d . 1 1
H H9A 0.1768 0.4696 0.1954 0.065 Uiso calc R 1 1
C C10 0.1203(6) 0.3293(7) 0.1905(5) 0.0588(19) Uani d . 1 1
H H10 0.0922 0.3461 0.1289 0.071 Uiso calc R 1 1
C C11 0.1219(6) 0.2302(7) 0.2618(5) 0.0581(18) Uani d . 1 1
H H11 0.0947 0.1703 0.2560 0.070 Uiso calc R 1 1
C C12 0.7856(5) -0.0034(5) 0.3533(4) 0.0353(13) Uani d . 1 1
C C13 0.9067(5) -0.0722(6) 0.2873(5) 0.0462(15) Uani d . 1 1
C C14 0.9833(6) -0.1957(6) 0.3047(6) 0.0601(19) Uani d . 1 1
H H14 0.9683 -0.2474 0.3615 0.072 Uiso calc R 1 1
C C15 1.0859(6) -0.2247(9) 0.2197(7) 0.088(3) Uani d . 1 1
H H15 1.1510 -0.2996 0.2106 0.106 Uiso calc R 1 1
C C16 1.0736(8) -0.1209(9) 0.1505(8) 0.092(3) Uani d U 1 1
H H16 1.1297 -0.1160 0.0887 0.110 Uiso calc R 1 1
C C17 0.9635(7) -0.0273(7) 0.1905(6) 0.072(2) Uani d . 1 1
H H17 0.9325 0.0504 0.1597 0.087 Uiso calc R 1 1
C C18 0.7570(7) -0.1674(10) 0.1690(7) 0.088(3) Uani d . 1 1
H H18 0.6846 -0.1330 0.2185 0.105 Uiso calc R 1 1
C C19 0.8381(9) -0.2823(9) 0.1744(6) 0.079(2) Uani d . 1 1
H H19 0.8302 -0.3397 0.2282 0.094 Uiso calc R 1 1
C C20 0.9348(7) -0.3021(8) 0.0883(7) 0.079(3) Uani d . 1 1
H H20 1.0029 -0.3741 0.0738 0.095 Uiso calc R 1 1
C C21 0.9119(11) -0.1960(12) 0.0280(6) 0.102(4) Uani d . 1 1
H H21 0.9616 -0.1822 -0.0350 0.122 Uiso calc R 1 1
C C22 0.7968(12) -0.1097(9) 0.0804(9) 0.107(4) Uani d . 1 1
H H22 0.7573 -0.0297 0.0577 0.128 Uiso calc R 1 1
C C23 0.5589(5) 0.4066(5) 0.3975(4) 0.0310(12) Uani d . 1 1
C C24 0.5130(5) 0.5054(5) 0.3201(4) 0.0322(12) Uani d . 1 1
C C25 0.5456(5) 0.6089(5) 0.2942(4) 0.0380(13) Uani d . 1 1
H H25 0.5915 0.6303 0.3283 0.046 Uiso calc R 1 1
C C26 0.4961(6) 0.6729(5) 0.2078(4) 0.0463(15) Uani d . 1 1
H H26 0.5043 0.7437 0.1747 0.056 Uiso calc R 1 1
C C27 0.4318(5) 0.6115(5) 0.1798(5) 0.0458(15) Uani d . 1 1
H H27 0.3903 0.6348 0.1254 0.055 Uiso calc R 1 1
C C28 0.4417(5) 0.5089(5) 0.2491(4) 0.0398(14) Uani d . 1 1
H H28 0.4072 0.4528 0.2485 0.048 Uiso calc R 1 1
C C29 0.7650(6) 0.3408(6) 0.1665(5) 0.0549(17) Uani d . 1 1
H H29 0.7790 0.2808 0.2202 0.066 Uiso calc R 1 1
C C30 0.7031(6) 0.3494(6) 0.0885(5) 0.0536(17) Uani d . 1 1
H H30 0.6686 0.2959 0.0810 0.064 Uiso calc R 1 1
C C31 0.7022(6) 0.4534(6) 0.0234(4) 0.0515(16) Uani d . 1 1
H H31 0.6667 0.4805 -0.0346 0.062 Uiso calc R 1 1
C C32 0.7636(5) 0.5088(6) 0.0609(5) 0.0478(16) Uani d . 1 1
H H32 0.7764 0.5790 0.0322 0.057 Uiso calc R 1 1
C C33 0.8025(5) 0.4399(6) 0.1491(5) 0.0494(16) Uani d . 1 1
H H33 0.8457 0.4565 0.1894 0.059 Uiso calc R 1 1
C C34 0.8014(8) 0.1469(8) 0.5851(7) 0.100(3) Uani d . 1 1
H H34A 0.7913 0.0792 0.6293 0.150 Uiso calc R 1 1
H H34B 0.7883 0.2102 0.6272 0.150 Uiso calc R 1 1
H H34C 0.8839 0.1221 0.5423 0.150 Uiso calc R 1 1
C C35 0.1210(7) 0.5346(8) 0.5549(8) 0.093(3) Uani d . 1 1
H H35A 0.1003 0.5868 0.6097 0.140 Uiso calc R 1 1
H H35B 0.0662 0.4916 0.5706 0.140 Uiso calc R 1 1
H H35C 0.1120 0.5822 0.4903 0.140 Uiso calc R 1 1

loop_
_atom_site_aniso_label
_atom_site_aniso_U_11
_atom_site_aniso_U_22
_atom_site_aniso_U_33
_atom_site_aniso_U_12
_atom_site_aniso_U_13
_atom_site_aniso_U_23
Er1 0.03273(15) 0.02276(13) 0.03056(14) -0.01187(10) -0.00674(10) -0.00209(9)
Fe1 0.0327(4) 0.0373(5) 0.0313(4) -0.0084(4) -0.0092(4) 0.0010(4)
Fe2 0.0338(4) 0.0277(4) 0.0331(4) -0.0112(3) -0.0039(3) -0.0023(3)
Fe3 0.0375(5) 0.0441(5) 0.0517(5) -0.0144(4) 0.0043(4) -0.0181(4)
O1 0.037(2) 0.032(2) 0.034(2) -0.0113(17) -0.0151(17) -0.0020(16)
O2 0.060(3) 0.038(2) 0.037(2) -0.028(2) -0.0164(19) 0.0040(18)
O3 0.046(2) 0.031(2) 0.045(2) -0.0129(19) 0.0053(19) -0.0032(18)
O4 0.037(2) 0.028(2) 0.037(2) -0.0130(17) -0.0046(17) -0.0012(17)
O5 0.037(2) 0.026(2) 0.043(2) -0.0159(17) -0.0060(17) 0.0015(17)
O6 0.060(3) 0.035(2) 0.051(2) -0.024(2) -0.019(2) 0.0042(19)
O7 0.035(2) 0.027(2) 0.059(2) -0.0125(17) -0.0017(19) -0.0025(18)
O8 0.056(3) 0.043(2) 0.063(3) -0.029(2) -0.035(2) 0.012(2)
O9 0.051(3) 0.035(3) 0.183(5) -0.014(2) -0.034(3) -0.013(3)
C1 0.025(3) 0.031(3) 0.032(3) -0.007(2) -0.007(2) -0.002(2)
C2 0.032(3) 0.034(3) 0.031(3) -0.013(2) -0.006(2) -0.001(2)
C3 0.044(3) 0.041(3) 0.032(3) -0.011(3) -0.005(3) -0.011(3)
C4 0.050(4) 0.065(4) 0.022(3) -0.009(3) -0.011(3) -0.001(3)
C5 0.043(4) 0.054(4) 0.039(3) -0.017(3) -0.001(3) 0.009(3)
C6 0.025(3) 0.052(4) 0.031(3) -0.012(3) -0.007(2) 0.009(3)
C7 0.040(4) 0.065(5) 0.037(3) -0.007(3) 0.001(3) 0.010(3)
C8 0.049(4) 0.064(5) 0.053(4) -0.009(4) -0.003(3) -0.025(4)
C9 0.052(4) 0.038(4) 0.051(4) -0.001(3) -0.004(3) 0.000(3)
C10 0.035(4) 0.075(5) 0.052(4) -0.003(3) -0.016(3) -0.002(4)
C11 0.037(4) 0.066(5) 0.065(4) -0.017(3) -0.005(3) -0.006(4)
C12 0.033(3) 0.030(3) 0.050(4) -0.016(3) -0.009(3) -0.011(3)
C13 0.038(3) 0.046(4) 0.062(4) -0.023(3) -0.003(3) -0.017(3)
C14 0.041(4) 0.060(5) 0.081(5) -0.004(3) -0.024(4) -0.028(4)
C15 0.024(4) 0.106(7) 0.131(8) -0.003(4) -0.007(4) -0.072(6)
C16 0.067(5) 0.095(6) 0.117(6) -0.049(5) 0.026(5) -0.043(5)
C17 0.063(5) 0.063(5) 0.091(6) -0.040(4) 0.027(4) -0.034(4)
C18 0.044(5) 0.127(9) 0.087(7) -0.012(5) -0.009(5) -0.058(6)
C19 0.099(7) 0.093(7) 0.075(6) -0.066(6) -0.018(5) -0.011(5)
C20 0.057(5) 0.079(6) 0.105(7) -0.020(4) 0.000(5) -0.061(6)
C21 0.133(9) 0.163(11) 0.043(5) -0.102(9) 0.007(5) -0.019(6)
C22 0.139(10) 0.077(7) 0.114(8) -0.019(7) -0.088(8) 0.009(6)
C23 0.032(3) 0.024(3) 0.031(3) -0.009(2) 0.001(2) -0.007(2)
C24 0.034(3) 0.022(3) 0.035(3) -0.009(2) -0.002(2) -0.004(2)
C25 0.050(4) 0.026(3) 0.039(3) -0.018(3) -0.004(3) -0.007(2)
C26 0.055(4) 0.022(3) 0.045(4) -0.005(3) -0.002(3) 0.004(3)
C27 0.040(3) 0.040(4) 0.052(4) -0.010(3) -0.014(3) 0.006(3)
C28 0.026(3) 0.034(3) 0.055(4) -0.008(3) -0.006(3) -0.004(3)
C29 0.052(4) 0.035(4) 0.056(4) -0.005(3) 0.001(3) 0.007(3)
C30 0.054(4) 0.044(4) 0.061(4) -0.023(3) 0.009(3) -0.020(3)
C31 0.056(4) 0.059(4) 0.031(3) -0.015(3) -0.004(3) -0.007(3)
C32 0.042(4) 0.047(4) 0.046(4) -0.020(3) 0.011(3) -0.005(3)
C33 0.030(3) 0.057(4) 0.056(4) -0.013(3) -0.004(3) -0.010(3)
C34 0.096(7) 0.098(7) 0.143(8) -0.053(6) -0.086(7) 0.036(6)
C35 0.053(5) 0.077(6) 0.148(9) -0.008(4) -0.036(5) -0.028(6)

loop_
_atom_type_symbol
_atom_type_description
_atom_type_scat_dispersion_real
_atom_type_scat_dispersion_imag
_atom_type_scat_source
C C 0.0033 0.0016 'International Tables Vol C Tables 4.2.6.8 and 6.1.1.4'
H H 0.0000 0.0000 'International Tables Vol C Tables 4.2.6.8 and 6.1.1.4'
O O 0.0106 0.0060 'International Tables Vol C Tables 4.2.6.8 and 6.1.1.4'
Fe Fe 0.3463 0.8444 'International Tables Vol C Tables 4.2.6.8 and 6.1.1.4'
Er Er -0.2586 4.9576 'International Tables Vol C Tables 4.2.6.8 and 6.1.1.4'

loop_
_geom_angle_atom_site_label_1
_geom_angle_atom_site_label_2
_geom_angle_atom_site_label_3
_geom_angle_site_symmetry_1
_geom_angle_site_symmetry_3
_geom_angle
O5 Er1 O1 . . 104.57(12)
O5 Er1 O8 . . 77.50(13)
O1 Er1 O8 . . 158.94(14)
O5 Er1 O2 . 2_656 123.70(13)
O1 Er1 O2 . 2_656 120.32(12)
O8 Er1 O2 . 2_656 72.22(13)
O5 Er1 O7 . . 76.11(12)
O1 Er1 O7 . . 77.82(13)
O8 Er1 O7 . . 122.42(14)
O2 Er1 O7 2_656 . 81.74(14)
O5 Er1 O3 . . 79.75(13)
O1 Er1 O3 . . 81.98(13)
O8 Er1 O3 . . 77.76(14)
O2 Er1 O3 2_656 . 135.01(14)
O7 Er1 O3 . . 143.23(14)
O5 Er1 O4 . . 133.97(12)
O1 Er1 O4 . . 80.08(12)
O8 Er1 O4 . . 83.67(13)
O2 Er1 O4 2_656 . 88.41(13)
O7 Er1 O4 . . 146.75(12)
O3 Er1 O4 . . 55.19(12)
O5 Er1 O1 . 2_656 150.15(12)
O1 Er1 O1 . 2_656 69.17(12)
O8 Er1 O1 . 2_656 119.20(12)
O2 Er1 O1 2_656 2_656 51.34(11)
O7 Er1 O1 . 2_656 74.04(12)
O3 Er1 O1 . 2_656 126.00(12)
O4 Er1 O1 . 2_656 75.02(11)
O5 Er1 C12 . . 106.63(15)
O1 Er1 C12 . . 81.03(14)
O8 Er1 C12 . . 78.36(15)
O2 Er1 C12 2_656 . 112.03(16)
O7 Er1 C12 . . 158.63(14)
O3 Er1 C12 . . 27.52(14)
O4 Er1 C12 . . 27.72(14)
O1 Er1 C12 2_656 . 101.23(14)
O5 Er1 C1 . 2_656 142.66(14)
O1 Er1 C1 . 2_656 95.34(13)
O8 Er1 C1 . 2_656 94.91(14)
O2 Er1 C1 2_656 2_656 25.18(13)
O7 Er1 C1 . 2_656 77.73(13)
O3 Er1 C1 . 2_656 134.95(14)
O4 Er1 C1 . 2_656 79.96(13)
O1 Er1 C1 2_656 2_656 26.20(12)
C12 Er1 C1 . 2_656 107.47(16)
C2 Fe1 C3 . . 41.5(2)
C2 Fe1 C7 . . 106.4(2)
C3 Fe1 C7 . . 120.4(3)
C2 Fe1 C8 . . 120.1(2)
C3 Fe1 C8 . . 155.7(3)
C7 Fe1 C8 . . 40.2(3)
C2 Fe1 C6 . . 41.8(2)
C3 Fe1 C6 . . 69.8(2)
C7 Fe1 C6 . . 124.3(2)
C8 Fe1 C6 . . 107.2(3)
C2 Fe1 C10 . . 161.3(3)
C3 Fe1 C10 . . 124.8(3)
C7 Fe1 C10 . . 67.6(3)
C8 Fe1 C10 . . 67.5(3)
C6 Fe1 C10 . . 156.2(3)
C2 Fe1 C11 . . 124.0(3)
C3 Fe1 C11 . . 107.2(3)
C7 Fe1 C11 . . 40.3(3)
C8 Fe1 C11 . . 67.6(3)
C6 Fe1 C11 . . 161.4(2)
C10 Fe1 C11 . . 40.2(3)
C2 Fe1 C9 . . 156.1(3)
C3 Fe1 C9 . . 161.7(2)
C7 Fe1 C9 . . 67.8(3)
C8 Fe1 C9 . . 40.5(2)
C6 Fe1 C9 . . 121.0(3)
C10 Fe1 C9 . . 39.9(3)
C11 Fe1 C9 . . 67.5(3)
C2 Fe1 C5 . . 68.3(2)
C3 Fe1 C5 . . 67.5(2)
C7 Fe1 C5 . . 162.4(3)
C8 Fe1 C5 . . 126.7(3)
C6 Fe1 C5 . . 40.7(2)
C10 Fe1 C5 . . 122.6(3)
C11 Fe1 C5 . . 156.5(3)
C9 Fe1 C5 . . 109.8(3)
C2 Fe1 C4 . . 68.5(2)
C3 Fe1 C4 . . 40.1(2)
C7 Fe1 C4 . . 155.8(3)
C8 Fe1 C4 . . 163.0(3)
C6 Fe1 C4 . . 68.6(2)
C10 Fe1 C4 . . 109.3(3)
C11 Fe1 C4 . . 121.6(3)
C9 Fe1 C4 . . 126.4(2)
C5 Fe1 C4 . . 39.7(2)
C24 Fe2 C33 . . 119.1(2)
C24 Fe2 C32 . . 154.4(2)
C33 Fe2 C32 . . 40.3(2)
C24 Fe2 C25 . . 41.1(2)
C33 Fe2 C25 . . 106.1(2)
C32 Fe2 C25 . . 119.9(2)
C24 Fe2 C29 . . 106.2(2)
C33 Fe2 C29 . . 40.7(2)
C32 Fe2 C29 . . 68.0(2)
C25 Fe2 C29 . . 123.8(3)
C24 Fe2 C31 . . 162.8(2)
C33 Fe2 C31 . . 67.5(3)
C32 Fe2 C31 . . 40.1(2)
C25 Fe2 C31 . . 155.7(2)
C29 Fe2 C31 . . 67.7(3)
C24 Fe2 C28 . . 40.9(2)
C33 Fe2 C28 . . 155.3(2)
C32 Fe2 C28 . . 163.5(2)
C25 Fe2 C28 . . 68.4(2)
C29 Fe2 C28 . . 121.0(2)
C31 Fe2 C28 . . 127.2(3)
C24 Fe2 C30 . . 124.8(2)
C33 Fe2 C30 . . 67.7(3)
C32 Fe2 C30 . . 67.7(2)
C25 Fe2 C30 . . 161.1(3)
C29 Fe2 C30 . . 40.1(3)
C31 Fe2 C30 . . 40.3(2)
C28 Fe2 C30 . . 109.4(2)
C24 Fe2 C26 . . 68.5(2)
C33 Fe2 C26 . . 124.5(3)
C32 Fe2 C26 . . 108.4(2)
C25 Fe2 C26 . . 40.3(2)
C29 Fe2 C26 . . 160.8(3)
C31 Fe2 C26 . . 122.6(2)
C28 Fe2 C26 . . 67.8(2)
C30 Fe2 C26 . . 157.8(3)
C24 Fe2 C27 . . 68.4(2)
C33 Fe2 C27 . . 162.1(3)
C32 Fe2 C27 . . 126.7(2)
C25 Fe2 C27 . . 68.0(2)
C29 Fe2 C27 . . 156.7(3)
C31 Fe2 C27 . . 110.5(3)
C28 Fe2 C27 . . 40.1(2)
C30 Fe2 C27 . . 123.2(3)
C26 Fe2 C27 . . 40.3(2)
C21 Fe3 C17 . . 121.4(4)
C21 Fe3 C22 . . 41.6(4)
C17 Fe3 C22 . . 108.7(4)
C21 Fe3 C13 . . 156.8(4)
C17 Fe3 C13 . . 41.4(3)
C22 Fe3 C13 . . 120.5(4)
C21 Fe3 C18 . . 67.1(4)
C17 Fe3 C18 . . 126.9(4)
C22 Fe3 C18 . . 38.9(4)
C13 Fe3 C18 . . 108.6(3)
C21 Fe3 C19 . . 66.3(3)
C17 Fe3 C19 . . 162.8(4)
C22 Fe3 C19 . . 65.7(4)
C13 Fe3 C19 . . 125.7(3)
C18 Fe3 C19 . . 38.7(3)
C21 Fe3 C20 . . 39.5(4)
C17 Fe3 C20 . . 155.6(3)
C22 Fe3 C20 . . 67.6(4)
C13 Fe3 C20 . . 161.9(4)
C18 Fe3 C20 . . 66.5(3)
C19 Fe3 C20 . . 39.7(3)
C21 Fe3 C15 . . 125.7(4)
C17 Fe3 C15 . . 68.4(3)
C22 Fe3 C15 . . 164.4(5)
C13 Fe3 C15 . . 68.2(3)
C18 Fe3 C15 . . 154.8(4)
C19 Fe3 C15 . . 121.4(4)
C20 Fe3 C15 . . 108.2(3)
C21 Fe3 C16 . . 108.9(4)
C17 Fe3 C16 . . 40.1(3)
C22 Fe3 C16 . . 127.4(5)
C13 Fe3 C16 . . 68.2(3)
C18 Fe3 C16 . . 163.5(4)
C19 Fe3 C16 . . 156.2(4)
C20 Fe3 C16 . . 121.5(3)
C15 Fe3 C16 . . 40.7(3)
C21 Fe3 C14 . . 161.4(4)
C17 Fe3 C14 . . 69.4(3)
C22 Fe3 C14 . . 154.4(4)
C13 Fe3 C14 . . 41.0(2)
C18 Fe3 C14 . . 120.5(4)
C19 Fe3 C14 . . 108.1(3)
C20 Fe3 C14 . . 124.8(4)
C15 Fe3 C14 . . 40.5(3)
C16 Fe3 C14 . . 68.5(3)
C1 O1 Er1 . . 162.6(3)
C1 O1 Er1 . 2_656 86.3(3)
Er1 O1 Er1 . 2_656 110.83(12)
C1 O2 Er1 . 2_656 103.1(3)
C12 O3 Er1 . . 92.6(3)
C12 O4 Er1 . . 91.8(3)
C23 O5 Er1 . . 138.8(3)
Er1 O7 H7C . . 115.9
Er1 O7 H7D . . 129.0
H7C O7 H7D . . 108.7
C34 O8 Er1 . . 137.5(4)
C34 O8 H8A . . 109.5
Er1 O8 H8A . . 111.4
C35 O9 H9 . . 109.5
O2 C1 O1 . . 119.0(4)
O2 C1 C2 . . 119.7(5)
O1 C1 C2 . . 121.2(5)
O2 C1 Er1 . 2_656 51.7(2)
O1 C1 Er1 . 2_656 67.5(3)
C2 C1 Er1 . 2_656 170.1(4)
C3 C2 C6 . . 107.7(5)
C3 C2 C1 . . 125.2(5)
C6 C2 C1 . . 126.6(5)
C3 C2 Fe1 . . 69.7(3)
C6 C2 Fe1 . . 69.8(3)
C1 C2 Fe1 . . 119.6(4)
C4 C3 C2 . . 108.0(5)
C4 C3 Fe1 . . 71.1(3)
C2 C3 Fe1 . . 68.8(3)
C4 C3 H3 . . 126.0
C2 C3 H3 . . 126.0
Fe1 C3 H3 . . 125.6
C5 C4 C3 . . 108.4(5)
C5 C4 Fe1 . . 69.9(3)
C3 C4 Fe1 . . 68.8(3)
C5 C4 H4 . . 125.8
C3 C4 H4 . . 125.8
Fe1 C4 H4 . . 127.1
C4 C5 C6 . . 110.0(5)
C4 C5 Fe1 . . 70.4(3)
C6 C5 Fe1 . . 69.1(3)
C4 C5 H5 . . 125.0
C6 C5 H5 . . 125.0
Fe1 C5 H5 . . 127.1
C5 C6 C2 . . 105.8(5)
C5 C6 Fe1 . . 70.2(3)
C2 C6 Fe1 . . 68.4(3)
C5 C6 H6 . . 127.1
C2 C6 H6 . . 127.1
Fe1 C6 H6 . . 125.8
C8 C7 C11 . . 108.1(6)
C8 C7 Fe1 . . 70.0(4)
C11 C7 Fe1 . . 70.1(4)
C8 C7 H7 . . 126.0
C11 C7 H7 . . 126.0
Fe1 C7 H7 . . 125.5
C7 C8 C9 . . 108.1(6)
C7 C8 Fe1 . . 69.8(4)
C9 C8 Fe1 . . 70.2(4)
C7 C8 H8 . . 126.0
C9 C8 H8 . . 126.0
Fe1 C8 H8 . . 125.6
C10 C9 C8 . . 107.5(6)
C10 C9 Fe1 . . 69.8(4)
C8 C9 Fe1 . . 69.3(4)
C10 C9 H9A . . 126.2
C8 C9 H9A . . 126.2
Fe1 C9 H9A . . 126.2
C9 C10 C11 . . 108.6(6)
C9 C10 Fe1 . . 70.3(4)
C11 C10 Fe1 . . 69.9(4)
C9 C10 H10 . . 125.7
C11 C10 H10 . . 125.7
Fe1 C10 H10 . . 125.7
C10 C11 C7 . . 107.7(6)
C10 C11 Fe1 . . 69.9(4)
C7 C11 Fe1 . . 69.5(4)
C10 C11 H11 . . 126.1
C7 C11 H11 . . 126.1
Fe1 C11 H11 . . 126.0
O3 C12 O4 . . 120.3(5)
O3 C12 C13 . . 120.1(5)
O4 C12 C13 . . 119.6(5)
O3 C12 Er1 . . 59.9(3)
O4 C12 Er1 . . 60.5(3)
C13 C12 Er1 . . 175.5(4)
C14 C13 C17 . . 108.1(6)
C14 C13 C12 . . 126.6(6)
C17 C13 C12 . . 125.2(6)
C14 C13 Fe3 . . 69.9(4)
C17 C13 Fe3 . . 69.2(4)
C12 C13 Fe3 . . 123.5(4)
C15 C14 C13 . . 107.0(7)
C15 C14 Fe3 . . 69.6(4)
C13 C14 Fe3 . . 69.0(4)
C15 C14 H14 . . 126.5
C13 C14 H14 . . 126.5
Fe3 C14 H14 . . 126.4
C14 C15 C16 . . 108.7(7)
C14 C15 Fe3 . . 69.9(4)
C16 C15 Fe3 . . 69.8(5)
C14 C15 H15 . . 125.7
C16 C15 H15 . . 125.7
Fe3 C15 H15 . . 126.2
C17 C16 C15 . . 108.6(7)
C17 C16 Fe3 . . 69.4(4)
C15 C16 Fe3 . . 69.5(4)
C17 C16 H16 . . 125.7
C15 C16 H16 . . 125.7
Fe3 C16 H16 . . 126.9
C16 C17 C13 . . 107.6(7)
C16 C17 Fe3 . . 70.5(4)
C13 C17 Fe3 . . 69.4(4)
C16 C17 H17 . . 126.2
C13 C17 H17 . . 126.2
Fe3 C17 H17 . . 125.5
C19 C18 C22 . . 109.4(9)
C19 C18 Fe3 . . 70.7(5)
C22 C18 Fe3 . . 70.5(5)
C19 C18 H18 . . 125.3
C22 C18 H18 . . 125.3
Fe3 C18 H18 . . 125.1
C18 C19 C20 . . 109.7(8)
C18 C19 Fe3 . . 70.6(5)
C20 C19 Fe3 . . 70.3(4)
C18 C19 H19 . . 125.1
C20 C19 H19 . . 125.1
Fe3 C19 H19 . . 125.6
C21 C20 C19 . . 107.1(8)
C21 C20 Fe3 . . 69.6(5)
C19 C20 Fe3 . . 70.0(4)
C21 C20 H20 . . 126.4
C19 C20 H20 . . 126.4
Fe3 C20 H20 . . 125.5
C20 C21 C22 . . 107.2(8)
C20 C21 Fe3 . . 70.9(5)
C22 C21 Fe3 . . 69.6(5)
C20 C21 H21 . . 126.4
C22 C21 H21 . . 126.4
Fe3 C21 H21 . . 124.8
C18 C22 C21 . . 106.6(9)
C18 C22 Fe3 . . 70.6(5)
C21 C22 Fe3 . . 68.8(5)
C18 C22 H22 . . 126.7
C21 C22 H22 . . 126.7
Fe3 C22 H22 . . 125.5
O6 C23 O5 . . 123.0(5)
O6 C23 C24 . . 118.8(5)
O5 C23 C24 . . 118.2(5)
C28 C24 C25 . . 107.2(5)
C28 C24 C23 . . 126.9(5)
C25 C24 C23 . . 125.5(5)
C28 C24 Fe2 . . 70.2(3)
C25 C24 Fe2 . . 69.8(3)
C23 C24 Fe2 . . 119.5(3)
C26 C25 C24 . . 107.9(5)
C26 C25 Fe2 . . 70.3(3)
C24 C25 Fe2 . . 69.0(3)
C26 C25 H25 . . 126.0
C24 C25 H25 . . 126.0
Fe2 C25 H25 . . 126.2
C25 C26 C27 . . 108.5(5)
C25 C26 Fe2 . . 69.4(3)
C27 C26 Fe2 . . 70.2(3)
C25 C26 H26 . . 125.7
C27 C26 H26 . . 125.7
Fe2 C26 H26 . . 126.2
C28 C27 C26 . . 107.8(5)
C28 C27 Fe2 . . 69.4(3)
C26 C27 Fe2 . . 69.5(3)
C28 C27 H27 . . 126.1
C26 C27 H27 . . 126.1
Fe2 C27 H27 . . 126.7
C27 C28 C24 . . 108.5(5)
C27 C28 Fe2 . . 70.5(3)
C24 C28 Fe2 . . 68.9(3)
C27 C28 H28 . . 125.7
C24 C28 H28 . . 125.7
Fe2 C28 H28 . . 126.4
C30 C29 C33 . . 107.6(6)
C30 C29 Fe2 . . 70.3(4)
C33 C29 Fe2 . . 69.2(3)
C30 C29 H29 . . 126.2
C33 C29 H29 . . 126.2
Fe2 C29 H29 . . 125.9
C29 C30 C31 . . 108.0(6)
C29 C30 Fe2 . . 69.7(4)
C31 C30 Fe2 . . 69.6(4)
C29 C30 H30 . . 126.0
C31 C30 H30 . . 126.0
Fe2 C30 H30 . . 126.3
C32 C31 C30 . . 108.3(6)
C32 C31 Fe2 . . 69.7(3)
C30 C31 Fe2 . . 70.1(3)
C32 C31 H31 . . 125.9
C30 C31 H31 . . 125.9
Fe2 C31 H31 . . 125.9
C31 C32 C33 . . 107.8(6)
C31 C32 Fe2 . . 70.1(3)
C33 C32 Fe2 . . 69.5(3)
C31 C32 H32 . . 126.1
C33 C32 H32 . . 126.1
Fe2 C32 H32 . . 125.8
C32 C33 C29 . . 108.4(6)
C32 C33 Fe2 . . 70.2(3)
C29 C33 Fe2 . . 70.1(3)
C32 C33 H33 . . 125.8
C29 C33 H33 . . 125.8
Fe2 C33 H33 . . 125.4
O8 C34 H34A . . 109.5
O8 C34 H34B . . 109.5
H34A C34 H34B . . 109.5
O8 C34 H34C . . 109.5
H34A C34 H34C . . 109.5
H34B C34 H34C . . 109.5
O9 C35 H35A . . 109.5
O9 C35 H35B . . 109.5
H35A C35 H35B . . 109.5
O9 C35 H35C . . 109.5
H35A C35 H35C . . 109.5
H35B C35 H35C . . 109.5

loop_
_geom_bond_atom_site_label_1
_geom_bond_atom_site_label_2
_geom_bond_site_symmetry_2
_geom_bond_distance
_geom_bond_publ_flag
Er1 O5 . 2.247(3) y
Er1 O1 . 2.280(3) y
Er1 O8 . 2.311(3) y
Er1 O2 2_656 2.323(3) y
Er1 O7 . 2.329(4) y
Er1 O3 . 2.368(4) y
Er1 O4 . 2.381(4) y
Er1 O1 2_656 2.667(3) y
Er1 C12 . 2.733(6) ?
Er1 C1 2_656 2.882(5) ?
Fe1 C2 . 2.021(5) ?
Fe1 C3 . 2.032(6) ?
Fe1 C7 . 2.035(6) ?
Fe1 C8 . 2.037(6) ?
Fe1 C6 . 2.040(5) ?
Fe1 C10 . 2.041(6) ?
Fe1 C11 . 2.042(6) ?
Fe1 C9 . 2.048(6) ?
Fe1 C5 . 2.055(6) ?
Fe1 C4 . 2.062(6) ?
Fe2 C24 . 2.025(5) ?
Fe2 C33 . 2.026(6) ?
Fe2 C32 . 2.034(5) ?
Fe2 C25 . 2.036(5) ?
Fe2 C29 . 2.038(6) ?
Fe2 C31 . 2.039(6) ?
Fe2 C28 . 2.043(5) ?
Fe2 C30 . 2.046(6) ?
Fe2 C26 . 2.048(6) ?
Fe2 C27 . 2.058(6) ?
Fe3 C21 . 2.014(8) ?
Fe3 C17 . 2.022(7) ?
Fe3 C22 . 2.024(8) ?
Fe3 C13 . 2.025(6) ?
Fe3 C18 . 2.026(8) ?
Fe3 C19 . 2.027(7) ?
Fe3 C20 . 2.030(7) ?
Fe3 C15 . 2.033(7) ?
Fe3 C16 . 2.036(8) ?
Fe3 C14 . 2.037(7) ?
O1 C1 . 1.275(6) ?
O1 Er1 2_656 2.667(3) ?
O2 C1 . 1.259(6) ?
O2 Er1 2_656 2.323(3) ?
O3 C12 . 1.264(6) ?
O4 C12 . 1.272(6) ?
O5 C23 . 1.274(6) ?
O6 C23 . 1.250(6) ?
O7 H7C . 0.8500 ?
O7 H7D . 0.8500 ?
O8 C34 . 1.408(7) ?
O8 H8A . 0.8200 ?
O9 C35 . 1.322(8) ?
O9 H9 . 0.8200 ?
C1 C2 . 1.458(7) ?
C1 Er1 2_656 2.882(5) ?
C2 C3 . 1.436(7) ?
C2 C6 . 1.448(7) ?
C3 C4 . 1.403(8) ?
C3 H3 . 0.9300 ?
C4 C5 . 1.398(9) ?
C4 H4 . 0.9300 ?
C5 C6 . 1.423(7) ?
C5 H5 . 0.9300 ?
C6 H6 . 0.9300 ?
C7 C8 . 1.399(9) ?
C7 C11 . 1.406(9) ?
C7 H7 . 0.9300 ?
C8 C9 . 1.414(8) ?
C8 H8 . 0.9300 ?
C9 C10 . 1.397(9) ?
C9 H9A . 0.9300 ?
C10 C11 . 1.403(9) ?
C10 H10 . 0.9300 ?
C11 H11 . 0.9300 ?
C12 C13 . 1.477(8) ?
C13 C14 . 1.424(9) ?
C13 C17 . 1.430(9) ?
C14 C15 . 1.407(10) ?
C14 H14 . 0.9300 ?
C15 C16 . 1.415(12) ?
C15 H15 . 0.9300 ?
C16 C17 . 1.392(11) ?
C16 H16 . 0.9300 ?
C17 H17 . 0.9300 ?
C18 C19 . 1.342(12) ?
C18 C22 . 1.350(13) ?
C18 H18 . 0.9300 ?
C19 C20 . 1.377(10) ?
C19 H19 . 0.9300 ?
C20 C21 . 1.368(12) ?
C20 H20 . 0.9300 ?
C21 C22 . 1.435(14) ?
C21 H21 . 0.9300 ?
C22 H22 . 0.9300 ?
C23 C24 . 1.472(7) ?
C24 C28 . 1.420(7) ?
C24 C25 . 1.427(7) ?
C25 C26 . 1.406(8) ?
C25 H25 . 0.9300 ?
C26 C27 . 1.414(8) ?
C26 H26 . 0.9300 ?
C27 C28 . 1.407(8) ?
C27 H27 . 0.9300 ?
C28 H28 . 0.9300 ?
C29 C30 . 1.399(9) ?
C29 C33 . 1.412(9) ?
C29 H29 . 0.9300 ?
C30 C31 . 1.408(8) ?
C30 H30 . 0.9300 ?
C31 C32 . 1.397(8) ?
C31 H31 . 0.9300 ?
C32 C33 . 1.397(8) ?
C32 H32 . 0.9300 ?
C33 H33 . 0.9300 ?
C34 H34A . 0.9600 ?
C34 H34B . 0.9600 ?
C34 H34C . 0.9600 ?
C35 H35A . 0.9600 ?
C35 H35B . 0.9600 ?
C35 H35C . 0.9600 ?

loop_
_geom_hbond_atom_site_label_D
_geom_hbond_atom_site_label_H
_geom_hbond_atom_site_label_A
_geom_hbond_site_symmetry_A
_geom_hbond_distance_DH
_geom_hbond_distance_HA
_geom_hbond_distance_DA
_geom_hbond_angle_DHA
C20 H20 Cg1 2_755 0.93 3.18 3.823(8) 128.4
O7 H7C O4 2_656 0.85 1.93 2.765(5) 168.2
O8 H8A O6 1 0.82 1.79 2.574(5) 160.4
O9 H9 O6 2_666 0.82 1.87 2.682(6) 172.2
C7 H7 O4 2_656 0.93 2.55 3.465(7) 167.2
C29 H29 O3 1 0.93 2.60 3.414(7) 146.7
C34 H34A O2 2_656 0.96 2.54 3.051(9) 113.5

loop_
_geom_torsion_atom_site_label_1
_geom_torsion_atom_site_label_2
_geom_torsion_atom_site_label_3
_geom_torsion_atom_site_label_4
_geom_torsion_site_symmetry_1
_geom_torsion_site_symmetry_4
_geom_torsion
O5 Er1 O1 C1 . . 39.5(11)
O8 Er1 O1 C1 . . -53.5(13)
O2 Er1 O1 C1 2_656 . -175.8(11)
O7 Er1 O1 C1 . . 111.5(11)
O3 Er1 O1 C1 . . -37.6(11)
O4 Er1 O1 C1 . . -93.5(11)
O1 Er1 O1 C1 2_656 . -171.2(12)
C12 Er1 O1 C1 . . -65.4(11)
C1 Er1 O1 C1 2_656 . -172.3(10)
O5 Er1 O1 Er1 . 2_656 -149.31(13)
O8 Er1 O1 Er1 . 2_656 117.7(3)
O2 Er1 O1 Er1 2_656 2_656 -4.6(2)
O7 Er1 O1 Er1 . 2_656 -77.36(14)
O3 Er1 O1 Er1 . 2_656 133.54(15)
O4 Er1 O1 Er1 . 2_656 77.63(14)
O1 Er1 O1 Er1 2_656 2_656 0.0
C12 Er1 O1 Er1 . 2_656 105.72(17)
C1 Er1 O1 Er1 2_656 2_656 -1.17(16)
O5 Er1 O3 C12 . . 167.5(3)
O1 Er1 O3 C12 . . -86.0(3)
O8 Er1 O3 C12 . . 88.3(3)
O2 Er1 O3 C12 2_656 . 39.5(4)
O7 Er1 O3 C12 . . -143.0(3)
O4 Er1 O3 C12 . . -2.5(3)
O1 Er1 O3 C12 2_656 . -29.1(4)
C1 Er1 O3 C12 2_656 . 3.6(4)
O5 Er1 O4 C12 . . -11.1(4)
O1 Er1 O4 C12 . . 89.6(3)
O8 Er1 O4 C12 . . -77.0(3)
O2 Er1 O4 C12 2_656 . -149.3(3)
O7 Er1 O4 C12 . . 138.5(3)
O3 Er1 O4 C12 . . 2.5(3)
O1 Er1 O4 C12 2_656 . 160.5(3)
C1 Er1 O4 C12 2_656 . -173.1(3)
O1 Er1 O5 C23 . . -150.0(5)
O8 Er1 O5 C23 . . 8.4(5)
O2 Er1 O5 C23 2_656 . 66.8(5)
O7 Er1 O5 C23 . . 136.8(5)
O3 Er1 O5 C23 . . -71.2(5)
O4 Er1 O5 C23 . . -59.8(5)
O1 Er1 O5 C23 2_656 . 136.6(4)
C12 Er1 O5 C23 . . -65.2(5)
C1 Er1 O5 C23 2_656 . 90.0(5)
O5 Er1 O8 C34 . . 166.8(7)
O1 Er1 O8 C34 . . -95.1(8)
O2 Er1 O8 C34 2_656 . 34.9(7)
O7 Er1 O8 C34 . . 102.4(7)
O3 Er1 O8 C34 . . -111.2(7)
O4 Er1 O8 C34 . . -55.5(7)
O1 Er1 O8 C34 2_656 . 13.4(8)
C12 Er1 O8 C34 . . -83.0(7)
C1 Er1 O8 C34 2_656 . 23.8(7)
Er1 O2 C1 O1 2_656 . 4.8(5)
Er1 O2 C1 C2 2_656 . -173.9(4)
Er1 O1 C1 O2 . . 167.7(8)
Er1 O1 C1 O2 2_656 . -4.1(5)
Er1 O1 C1 C2 . . -13.7(14)
Er1 O1 C1 C2 2_656 . 174.6(5)
Er1 O1 C1 Er1 . 2_656 171.7(11)
O2 C1 C2 C3 . . 5.9(8)
O1 C1 C2 C3 . . -172.7(5)
Er1 C1 C2 C3 2_656 . -23(3)
O2 C1 C2 C6 . . 176.7(5)
O1 C1 C2 C6 . . -2.0(8)
Er1 C1 C2 C6 2_656 . 147.6(19)
O2 C1 C2 Fe1 . . 90.8(6)
O1 C1 C2 Fe1 . . -87.8(5)
Er1 C1 C2 Fe1 2_656 . 62(2)
C7 Fe1 C2 C3 . . 117.6(4)
C8 Fe1 C2 C3 . . 159.0(4)
C6 Fe1 C2 C3 . . -118.8(4)
C10 Fe1 C2 C3 . . 49.3(8)
C11 Fe1 C2 C3 . . 77.1(4)
C9 Fe1 C2 C3 . . -170.4(5)
C5 Fe1 C2 C3 . . -80.1(4)
C4 Fe1 C2 C3 . . -37.3(3)
C3 Fe1 C2 C6 . . 118.8(4)
C7 Fe1 C2 C6 . . -123.5(3)
C8 Fe1 C2 C6 . . -82.1(4)
C10 Fe1 C2 C6 . . 168.1(7)
C11 Fe1 C2 C6 . . -164.1(3)
C9 Fe1 C2 C6 . . -51.6(7)
C5 Fe1 C2 C6 . . 38.7(3)
C4 Fe1 C2 C6 . . 81.5(3)
C3 Fe1 C2 C1 . . -119.8(5)
C7 Fe1 C2 C1 . . -2.1(5)
C8 Fe1 C2 C1 . . 39.3(5)
C6 Fe1 C2 C1 . . 121.4(5)
C10 Fe1 C2 C1 . . -70.4(9)
C11 Fe1 C2 C1 . . -42.7(5)
C9 Fe1 C2 C1 . . 69.8(7)
C5 Fe1 C2 C1 . . 160.1(5)
C4 Fe1 C2 C1 . . -157.1(5)
C6 C2 C3 C4 . . 0.9(6)
C1 C2 C3 C4 . . 173.1(5)
Fe1 C2 C3 C4 . . 60.6(4)
C6 C2 C3 Fe1 . . -59.7(4)
C1 C2 C3 Fe1 . . 112.5(5)
C2 Fe1 C3 C4 . . -118.9(5)
C7 Fe1 C3 C4 . . 160.9(4)
C8 Fe1 C3 C4 . . -167.5(6)
C6 Fe1 C3 C4 . . -80.4(4)
C10 Fe1 C3 C4 . . 78.3(4)
C11 Fe1 C3 C4 . . 118.9(4)
C9 Fe1 C3 C4 . . 48.7(9)
C5 Fe1 C3 C4 . . -36.7(3)
C7 Fe1 C3 C2 . . -80.2(4)
C8 Fe1 C3 C2 . . -48.6(7)
C6 Fe1 C3 C2 . . 38.5(3)
C10 Fe1 C3 C2 . . -162.8(3)
C11 Fe1 C3 C2 . . -122.2(3)
C9 Fe1 C3 C2 . . 167.6(7)
C5 Fe1 C3 C2 . . 82.2(3)
C4 Fe1 C3 C2 . . 118.9(5)
C2 C3 C4 C5 . . -0.3(7)
Fe1 C3 C4 C5 . . 58.8(4)
C2 C3 C4 Fe1 . . -59.2(4)
C2 Fe1 C4 C5 . . -81.6(4)
C3 Fe1 C4 C5 . . -120.2(5)
C7 Fe1 C4 C5 . . -163.7(5)
C8 Fe1 C4 C5 . . 42.1(10)
C6 Fe1 C4 C5 . . -36.6(3)
C10 Fe1 C4 C5 . . 118.2(4)
C11 Fe1 C4 C5 . . 160.9(4)
C9 Fe1 C4 C5 . . 76.9(4)
C2 Fe1 C4 C3 . . 38.6(3)
C7 Fe1 C4 C3 . . -43.5(7)
C8 Fe1 C4 C3 . . 162.3(8)
C6 Fe1 C4 C3 . . 83.6(4)
C10 Fe1 C4 C3 . . -121.6(4)
C11 Fe1 C4 C3 . . -78.9(4)
C9 Fe1 C4 C3 . . -162.9(4)
C5 Fe1 C4 C3 . . 120.2(5)
C3 C4 C5 C6 . . -0.4(7)
Fe1 C4 C5 C6 . . 57.8(4)
C3 C4 C5 Fe1 . . -58.1(4)
C2 Fe1 C5 C4 . . 82.0(4)
C3 Fe1 C5 C4 . . 37.0(3)
C7 Fe1 C5 C4 . . 157.6(8)
C8 Fe1 C5 C4 . . -165.9(4)
C6 Fe1 C5 C4 . . 121.7(5)
C10 Fe1 C5 C4 . . -81.0(4)
C11 Fe1 C5 C4 . . -44.4(8)
C9 Fe1 C5 C4 . . -123.5(4)
C2 Fe1 C5 C6 . . -39.7(3)
C3 Fe1 C5 C6 . . -84.7(4)
C7 Fe1 C5 C6 . . 35.9(10)
C8 Fe1 C5 C6 . . 72.5(5)
C10 Fe1 C5 C6 . . 157.3(4)
C11 Fe1 C5 C6 . . -166.1(6)
C9 Fe1 C5 C6 . . 114.8(4)
C4 Fe1 C5 C6 . . -121.7(5)
C4 C5 C6 C2 . . 0.9(7)
Fe1 C5 C6 C2 . . 59.5(4)
C4 C5 C6 Fe1 . . -58.6(4)
C3 C2 C6 C5 . . -1.1(6)
C1 C2 C6 C5 . . -173.2(5)
Fe1 C2 C6 C5 . . -60.7(4)
C3 C2 C6 Fe1 . . 59.6(4)
C1 C2 C6 Fe1 . . -112.5(5)
C2 Fe1 C6 C5 . . 116.9(5)
C3 Fe1 C6 C5 . . 78.7(4)
C7 Fe1 C6 C5 . . -167.6(4)
C8 Fe1 C6 C5 . . -126.8(4)
C10 Fe1 C6 C5 . . -53.7(8)
C11 Fe1 C6 C5 . . 162.5(8)
C9 Fe1 C6 C5 . . -84.8(4)
C4 Fe1 C6 C5 . . 35.7(4)
C3 Fe1 C6 C2 . . -38.2(3)
C7 Fe1 C6 C2 . . 75.5(4)
C8 Fe1 C6 C2 . . 116.2(3)
C10 Fe1 C6 C2 . . -170.6(6)
C11 Fe1 C6 C2 . . 45.6(10)
C9 Fe1 C6 C2 . . 158.3(3)
C5 Fe1 C6 C2 . . -116.9(5)
C4 Fe1 C6 C2 . . -81.2(3)
C2 Fe1 C7 C8 . . 117.5(4)
C3 Fe1 C7 C8 . . 160.4(4)
C6 Fe1 C7 C8 . . 75.3(5)
C10 Fe1 C7 C8 . . -81.2(4)
C11 Fe1 C7 C8 . . -118.9(6)
C9 Fe1 C7 C8 . . -37.9(4)
C5 Fe1 C7 C8 . . 47.8(10)
C4 Fe1 C7 C8 . . -168.6(5)
C2 Fe1 C7 C11 . . -123.6(4)
C3 Fe1 C7 C11 . . -80.7(5)
C8 Fe1 C7 C11 . . 118.9(6)
C6 Fe1 C7 C11 . . -165.8(4)
C10 Fe1 C7 C11 . . 37.7(4)
C9 Fe1 C7 C11 . . 81.0(4)
C5 Fe1 C7 C11 . . 166.6(8)
C4 Fe1 C7 C11 . . -49.8(8)
C11 C7 C8 C9 . . 0.0(7)
Fe1 C7 C8 C9 . . 60.0(4)
C11 C7 C8 Fe1 . . -60.0(4)
C2 Fe1 C8 C7 . . -79.5(4)
C3 Fe1 C8 C7 . . -44.4(8)
C6 Fe1 C8 C7 . . -123.2(4)
C10 Fe1 C8 C7 . . 81.4(4)
C11 Fe1 C8 C7 . . 37.8(4)
C9 Fe1 C8 C7 . . 118.9(6)
C5 Fe1 C8 C7 . . -163.8(4)
C4 Fe1 C8 C7 . . 164.0(8)
C2 Fe1 C8 C9 . . 161.5(4)
C3 Fe1 C8 C9 . . -163.4(6)
C7 Fe1 C8 C9 . . -118.9(6)
C6 Fe1 C8 C9 . . 117.8(4)
C10 Fe1 C8 C9 . . -37.5(4)
C11 Fe1 C8 C9 . . -81.1(4)
C5 Fe1 C8 C9 . . 77.3(5)
C4 Fe1 C8 C9 . . 45.0(10)
C7 C8 C9 C10 . . -0.2(7)
Fe1 C8 C9 C10 . . 59.6(4)
C7 C8 C9 Fe1 . . -59.8(4)
C2 Fe1 C9 C10 . . -161.4(5)
C3 Fe1 C9 C10 . . 39.1(10)
C7 Fe1 C9 C10 . . -81.2(4)
C8 Fe1 C9 C10 . . -118.8(6)
C6 Fe1 C9 C10 . . 161.1(4)
C11 Fe1 C9 C10 . . -37.5(4)
C5 Fe1 C9 C10 . . 117.5(4)
C4 Fe1 C9 C10 . . 76.1(5)
C2 Fe1 C9 C8 . . -42.6(8)
C3 Fe1 C9 C8 . . 158.0(7)
C7 Fe1 C9 C8 . . 37.6(4)
C6 Fe1 C9 C8 . . -80.1(4)
C10 Fe1 C9 C8 . . 118.8(6)
C11 Fe1 C9 C8 . . 81.4(4)
C5 Fe1 C9 C8 . . -123.7(4)
C4 Fe1 C9 C8 . . -165.1(4)
C8 C9 C10 C11 . . 0.4(7)
Fe1 C9 C10 C11 . . 59.7(5)
C8 C9 C10 Fe1 . . -59.3(4)
C2 Fe1 C10 C9 . . 156.2(6)
C3 Fe1 C10 C9 . . -166.0(4)
C7 Fe1 C10 C9 . . 81.6(4)
C8 Fe1 C10 C9 . . 38.0(4)
C6 Fe1 C10 C9 . . -43.6(8)
C11 Fe1 C10 C9 . . 119.4(6)
C5 Fe1 C10 C9 . . -82.2(4)
C4 Fe1 C10 C9 . . -124.1(4)
C2 Fe1 C10 C11 . . 36.8(9)
C3 Fe1 C10 C11 . . 74.6(5)
C7 Fe1 C10 C11 . . -37.8(4)
C8 Fe1 C10 C11 . . -81.4(4)
C6 Fe1 C10 C11 . . -163.1(6)
C9 Fe1 C10 C11 . . -119.4(6)
C5 Fe1 C10 C11 . . 158.4(4)
C4 Fe1 C10 C11 . . 116.5(4)
C9 C10 C11 C7 . . -0.4(7)
Fe1 C10 C11 C7 . . 59.5(4)
C9 C10 C11 Fe1 . . -59.9(5)
C8 C7 C11 C10 . . 0.3(7)
Fe1 C7 C11 C10 . . -59.7(5)
C8 C7 C11 Fe1 . . 59.9(4)
C2 Fe1 C11 C10 . . -166.6(4)
C3 Fe1 C11 C10 . . -124.1(4)
C7 Fe1 C11 C10 . . 118.9(6)
C8 Fe1 C11 C10 . . 81.2(4)
C6 Fe1 C11 C10 . . 158.4(8)
C9 Fe1 C11 C10 . . 37.2(4)
C5 Fe1 C11 C10 . . -51.0(9)
C4 Fe1 C11 C10 . . -82.7(5)
C2 Fe1 C11 C7 . . 74.5(5)
C3 Fe1 C11 C7 . . 117.0(4)
C8 Fe1 C11 C7 . . -37.7(4)
C6 Fe1 C11 C7 . . 39.5(11)
C10 Fe1 C11 C7 . . -118.9(6)
C9 Fe1 C11 C7 . . -81.6(4)
C5 Fe1 C11 C7 . . -169.9(6)
C4 Fe1 C11 C7 . . 158.4(4)
Er1 O3 C12 O4 . . 4.5(5)
Er1 O3 C12 C13 . . -174.8(4)
Er1 O4 C12 O3 . . -4.5(5)
Er1 O4 C12 C13 . . 174.9(4)
O5 Er1 C12 O3 . . -12.8(3)
O1 Er1 C12 O3 . . 89.8(3)
O8 Er1 C12 O3 . . -85.8(3)
O2 Er1 C12 O3 2_656 . -151.0(3)
O7 Er1 C12 O3 . . 81.5(5)
O4 Er1 C12 O3 . . 175.6(5)
O1 Er1 C12 O3 2_656 . 156.4(3)
C1 Er1 C12 O3 2_656 . -177.3(3)
O5 Er1 C12 O4 . . 171.7(3)
O1 Er1 C12 O4 . . -85.7(3)
O8 Er1 C12 O4 . . 98.6(3)
O2 Er1 C12 O4 2_656 . 33.5(3)
O7 Er1 C12 O4 . . -94.0(5)
O3 Er1 C12 O4 . . -175.6(5)
O1 Er1 C12 O4 2_656 . -19.2(3)
C1 Er1 C12 O4 2_656 . 7.1(3)
O5 Er1 C12 C13 . . 79(6)
O1 Er1 C12 C13 . . -178(6)
O8 Er1 C12 C13 . . 6(6)
O2 Er1 C12 C13 2_656 . -59(6)
O7 Er1 C12 C13 . . 173(5)
O3 Er1 C12 C13 . . 92(6)
O4 Er1 C12 C13 . . -93(6)
O1 Er1 C12 C13 2_656 . -112(6)
C1 Er1 C12 C13 2_656 . -85(6)
O3 C12 C13 C14 . . -174.4(5)
O4 C12 C13 C14 . . 6.3(9)
Er1 C12 C13 C14 . . 96(6)
O3 C12 C13 C17 . . 1.3(9)
O4 C12 C13 C17 . . -178.0(5)
Er1 C12 C13 C17 . . -88(6)
O3 C12 C13 Fe3 . . -85.6(6)
O4 C12 C13 Fe3 . . 95.1(6)
Er1 C12 C13 Fe3 . . -175(5)
C21 Fe3 C13 C14 . . -169.3(8)
C17 Fe3 C13 C14 . . -119.5(6)
C22 Fe3 C13 C14 . . 156.5(5)
C18 Fe3 C13 C14 . . 115.4(5)
C19 Fe3 C13 C14 . . 76.0(5)
C20 Fe3 C13 C14 . . 44.2(10)
C15 Fe3 C13 C14 . . -37.9(5)
C16 Fe3 C13 C14 . . -81.9(5)
C21 Fe3 C13 C17 . . -49.8(9)
C22 Fe3 C13 C17 . . -84.0(6)
C18 Fe3 C13 C17 . . -125.1(5)
C19 Fe3 C13 C17 . . -164.6(5)
C20 Fe3 C13 C17 . . 163.7(9)
C15 Fe3 C13 C17 . . 81.6(5)
C16 Fe3 C13 C17 . . 37.6(5)
C14 Fe3 C13 C17 . . 119.5(6)
C21 Fe3 C13 C12 . . 69.5(10)
C17 Fe3 C13 C12 . . 119.3(7)
C22 Fe3 C13 C12 . . 35.2(7)
C18 Fe3 C13 C12 . . -5.8(7)
C19 Fe3 C13 C12 . . -45.3(7)
C20 Fe3 C13 C12 . . -77.0(11)
C15 Fe3 C13 C12 . . -159.2(6)
C16 Fe3 C13 C12 . . 156.9(7)
C14 Fe3 C13 C12 . . -121.3(7)
C17 C13 C14 C15 . . 0.6(7)
C12 C13 C14 C15 . . 176.9(5)
Fe3 C13 C14 C15 . . 59.5(4)
C17 C13 C14 Fe3 . . -58.9(5)
C12 C13 C14 Fe3 . . 117.4(6)
C21 Fe3 C14 C15 . . 48.2(12)
C17 Fe3 C14 C15 . . -80.5(5)
C22 Fe3 C14 C15 . . -171.0(8)
C13 Fe3 C14 C15 . . -118.5(6)
C18 Fe3 C14 C15 . . 158.0(6)
C19 Fe3 C14 C15 . . 117.5(6)
C20 Fe3 C14 C15 . . 76.8(6)
C16 Fe3 C14 C15 . . -37.4(5)
C21 Fe3 C14 C13 . . 166.7(9)
C17 Fe3 C14 C13 . . 37.9(4)
C22 Fe3 C14 C13 . . -52.6(10)
C18 Fe3 C14 C13 . . -83.5(5)
C19 Fe3 C14 C13 . . -124.0(4)
C20 Fe3 C14 C13 . . -164.7(4)
C15 Fe3 C14 C13 . . 118.5(6)
C16 Fe3 C14 C13 . . 81.1(4)
C13 C14 C15 C16 . . 0.1(8)
Fe3 C14 C15 C16 . . 59.2(6)
C13 C14 C15 Fe3 . . -59.1(4)
C21 Fe3 C15 C14 . . -163.0(5)
C17 Fe3 C15 C14 . . 83.1(5)
C22 Fe3 C15 C14 . . 165.4(13)
C13 Fe3 C15 C14 . . 38.4(4)
C18 Fe3 C15 C14 . . -49.3(9)
C19 Fe3 C15 C14 . . -81.1(5)
C20 Fe3 C15 C14 . . -122.7(5)
C16 Fe3 C15 C14 . . 119.9(7)
C21 Fe3 C15 C16 . . 77.2(7)
C17 Fe3 C15 C16 . . -36.8(5)
C22 Fe3 C15 C16 . . 45.6(15)
C13 Fe3 C15 C16 . . -81.5(5)
C18 Fe3 C15 C16 . . -169.2(7)
C19 Fe3 C15 C16 . . 159.0(5)
C20 Fe3 C15 C16 . . 117.4(5)
C14 Fe3 C15 C16 . . -119.9(7)
C14 C15 C16 C17 . . -0.7(9)
Fe3 C15 C16 C17 . . 58.6(6)
C14 C15 C16 Fe3 . . -59.3(5)
C21 Fe3 C16 C17 . . 116.6(7)
C22 Fe3 C16 C17 . . 73.7(7)
C13 Fe3 C16 C17 . . -38.7(5)
C18 Fe3 C16 C17 . . 43.4(15)
C19 Fe3 C16 C17 . . -169.4(8)
C20 Fe3 C16 C17 . . 158.4(6)
C15 Fe3 C16 C17 . . -120.2(8)
C14 Fe3 C16 C17 . . -83.0(5)
C21 Fe3 C16 C15 . . -123.1(6)
C17 Fe3 C16 C15 . . 120.2(8)
C22 Fe3 C16 C15 . . -166.0(6)
C13 Fe3 C16 C15 . . 81.5(5)
C18 Fe3 C16 C15 . . 163.7(10)
C19 Fe3 C16 C15 . . -49.2(11)
C20 Fe3 C16 C15 . . -81.4(6)
C14 Fe3 C16 C15 . . 37.2(4)
C15 C16 C17 C13 . . 1.1(9)
Fe3 C16 C17 C13 . . 59.7(5)
C15 C16 C17 Fe3 . . -58.6(6)
C14 C13 C17 C16 . . -1.0(8)
C12 C13 C17 C16 . . -177.4(6)
Fe3 C13 C17 C16 . . -60.4(5)
C14 C13 C17 Fe3 . . 59.4(4)
C12 C13 C17 Fe3 . . -117.0(6)
C21 Fe3 C17 C16 . . -82.2(7)
C22 Fe3 C17 C16 . . -126.4(7)
C13 Fe3 C17 C16 . . 118.5(7)
C18 Fe3 C17 C16 . . -165.9(6)
C19 Fe3 C17 C16 . . 165.5(11)
C20 Fe3 C17 C16 . . -49.4(11)
C15 Fe3 C17 C16 . . 37.3(5)
C14 Fe3 C17 C16 . . 80.8(6)
C21 Fe3 C17 C13 . . 159.3(5)
C22 Fe3 C17 C13 . . 115.2(6)
C18 Fe3 C17 C13 . . 75.7(6)
C19 Fe3 C17 C13 . . 47.0(14)
C20 Fe3 C17 C13 . . -167.8(7)
C15 Fe3 C17 C13 . . -81.2(5)
C16 Fe3 C17 C13 . . -118.5(7)
C14 Fe3 C17 C13 . . -37.7(4)
C21 Fe3 C18 C19 . . 80.1(6)
C17 Fe3 C18 C19 . . -166.9(5)
C22 Fe3 C18 C19 . . 119.9(8)
C13 Fe3 C18 C19 . . -124.4(5)
C20 Fe3 C18 C19 . . 36.9(5)
C15 Fe3 C18 C19 . . -46.0(10)
C16 Fe3 C18 C19 . . 159.5(11)
C14 Fe3 C18 C19 . . -80.9(6)
C21 Fe3 C18 C22 . . -39.8(6)
C17 Fe3 C18 C22 . . 73.2(7)
C13 Fe3 C18 C22 . . 115.7(6)
C19 Fe3 C18 C22 . . -119.9(8)
C20 Fe3 C18 C22 . . -83.0(6)
C15 Fe3 C18 C22 . . -165.9(7)
C16 Fe3 C18 C22 . . 39.6(14)
C14 Fe3 C18 C22 . . 159.2(6)
C22 C18 C19 C20 . . 0.5(10)
Fe3 C18 C19 C20 . . -59.6(5)
C22 C18 C19 Fe3 . . 60.1(7)
C21 Fe3 C19 C18 . . -82.5(6)
C17 Fe3 C19 C18 . . 37.9(14)
C22 Fe3 C19 C18 . . -36.7(6)
C13 Fe3 C19 C18 . . 74.4(6)
C20 Fe3 C19 C18 . . -120.4(8)
C15 Fe3 C19 C18 . . 159.0(5)
C16 Fe3 C19 C18 . . -165.7(9)
C14 Fe3 C19 C18 . . 116.5(6)
C21 Fe3 C19 C20 . . 37.9(6)
C17 Fe3 C19 C20 . . 158.3(11)
C22 Fe3 C19 C20 . . 83.7(6)
C13 Fe3 C19 C20 . . -165.2(5)
C18 Fe3 C19 C20 . . 120.4(8)
C15 Fe3 C19 C20 . . -80.6(6)
C16 Fe3 C19 C20 . . -45.3(11)
C14 Fe3 C19 C20 . . -123.1(6)
C18 C19 C20 C21 . . -0.2(9)
Fe3 C19 C20 C21 . . -60.0(6)
C18 C19 C20 Fe3 . . 59.8(6)
C17 Fe3 C20 C21 . . -46.7(11)
C22 Fe3 C20 C21 . . 39.6(6)
C13 Fe3 C20 C21 . . 160.0(9)
C18 Fe3 C20 C21 . . 82.0(6)
C19 Fe3 C20 C21 . . 118.0(8)
C15 Fe3 C20 C21 . . -124.4(6)
C16 Fe3 C20 C21 . . -81.7(7)
C14 Fe3 C20 C21 . . -166.1(6)
C21 Fe3 C20 C19 . . -118.0(8)
C17 Fe3 C20 C19 . . -164.7(8)
C22 Fe3 C20 C19 . . -78.4(6)
C13 Fe3 C20 C19 . . 42.0(12)
C18 Fe3 C20 C19 . . -36.0(5)
C15 Fe3 C20 C19 . . 117.6(6)
C16 Fe3 C20 C19 . . 160.3(6)
C14 Fe3 C20 C19 . . 75.9(6)
C19 C20 C21 C22 . . -0.1(9)
Fe3 C20 C21 C22 . . -60.4(6)
C19 C20 C21 Fe3 . . 60.3(5)
C17 Fe3 C21 C20 . . 159.4(5)
C22 Fe3 C21 C20 . . -117.5(8)
C13 Fe3 C21 C20 . . -164.4(6)
C18 Fe3 C21 C20 . . -80.3(6)
C19 Fe3 C21 C20 . . -38.0(5)
C15 Fe3 C21 C20 . . 74.7(7)
C16 Fe3 C21 C20 . . 116.9(6)
C14 Fe3 C21 C20 . . 38.1(13)
C17 Fe3 C21 C22 . . -83.1(7)
C13 Fe3 C21 C22 . . -46.8(10)
C18 Fe3 C21 C22 . . 37.3(6)
C19 Fe3 C21 C22 . . 79.5(6)
C20 Fe3 C21 C22 . . 117.5(8)
C15 Fe3 C21 C22 . . -167.8(6)
C16 Fe3 C21 C22 . . -125.6(7)
C14 Fe3 C21 C22 . . 155.7(10)
C19 C18 C22 C21 . . -0.5(11)
Fe3 C18 C22 C21 . . 59.7(6)
C19 C18 C22 Fe3 . . -60.2(6)
C20 C21 C22 C18 . . 0.4(10)
Fe3 C21 C22 C18 . . -60.8(6)
C20 C21 C22 Fe3 . . 61.2(6)
C21 Fe3 C22 C18 . . 117.5(9)
C17 Fe3 C22 C18 . . -126.0(6)
C13 Fe3 C22 C18 . . -82.1(6)
C19 Fe3 C22 C18 . . 36.5(5)
C20 Fe3 C22 C18 . . 79.8(6)
C15 Fe3 C22 C18 . . 157.3(12)
C16 Fe3 C22 C18 . . -166.8(5)
C14 Fe3 C22 C18 . . -44.8(11)
C17 Fe3 C22 C21 . . 116.5(6)
C13 Fe3 C22 C21 . . 160.5(5)
C18 Fe3 C22 C21 . . -117.5(9)
C19 Fe3 C22 C21 . . -81.0(6)
C20 Fe3 C22 C21 . . -37.6(5)
C15 Fe3 C22 C21 . . 39.8(17)
C16 Fe3 C22 C21 . . 75.7(7)
C14 Fe3 C22 C21 . . -162.3(7)
Er1 O5 C23 O6 . . -19.6(8)
Er1 O5 C23 C24 . . 160.0(3)
O6 C23 C24 C28 . . 168.7(5)
O5 C23 C24 C28 . . -10.9(8)
O6 C23 C24 C25 . . -3.0(8)
O5 C23 C24 C25 . . 177.4(5)
O6 C23 C24 Fe2 . . 82.2(5)
O5 C23 C24 Fe2 . . -97.4(5)
C33 Fe2 C24 C28 . . -161.1(3)
C32 Fe2 C24 C28 . . 168.2(5)
C25 Fe2 C24 C28 . . 117.8(5)
C29 Fe2 C24 C28 . . -119.0(4)
C31 Fe2 C24 C28 . . -52.6(9)
C30 Fe2 C24 C28 . . -79.2(4)
C26 Fe2 C24 C28 . . 80.5(4)
C27 Fe2 C24 C28 . . 37.0(3)
C33 Fe2 C24 C25 . . 81.1(4)
C32 Fe2 C24 C25 . . 50.4(7)
C29 Fe2 C24 C25 . . 123.2(4)
C31 Fe2 C24 C25 . . -170.4(7)
C28 Fe2 C24 C25 . . -117.8(5)
C30 Fe2 C24 C25 . . 162.9(4)
C26 Fe2 C24 C25 . . -37.4(3)
C27 Fe2 C24 C25 . . -80.9(4)
C33 Fe2 C24 C23 . . -39.1(5)
C32 Fe2 C24 C23 . . -69.8(7)
C25 Fe2 C24 C23 . . -120.2(6)
C29 Fe2 C24 C23 . . 3.0(5)
C31 Fe2 C24 C23 . . 69.4(9)
C28 Fe2 C24 C23 . . 122.0(5)
C30 Fe2 C24 C23 . . 42.7(5)
C26 Fe2 C24 C23 . . -157.6(5)
C27 Fe2 C24 C23 . . 159.0(5)
C28 C24 C25 C26 . . -0.8(6)
C23 C24 C25 C26 . . 172.2(5)
Fe2 C24 C25 C26 . . 59.8(4)
C28 C24 C25 Fe2 . . -60.6(4)
C23 C24 C25 Fe2 . . 112.5(5)
C24 Fe2 C25 C26 . . -119.2(5)
C33 Fe2 C25 C26 . . 124.8(4)
C32 Fe2 C25 C26 . . 83.4(4)
C29 Fe2 C25 C26 . . 165.6(4)
C31 Fe2 C25 C26 . . 54.0(7)
C28 Fe2 C25 C26 . . -80.7(4)
C30 Fe2 C25 C26 . . -167.4(7)
C27 Fe2 C25 C26 . . -37.3(3)
C33 Fe2 C25 C24 . . -116.0(3)
C32 Fe2 C25 C24 . . -157.4(3)
C29 Fe2 C25 C24 . . -75.2(4)
C31 Fe2 C25 C24 . . 173.2(5)
C28 Fe2 C25 C24 . . 38.5(3)
C30 Fe2 C25 C24 . . -48.2(9)
C26 Fe2 C25 C24 . . 119.2(5)
C27 Fe2 C25 C24 . . 81.9(3)
C24 C25 C26 C27 . . 0.6(6)
Fe2 C25 C26 C27 . . 59.5(4)
C24 C25 C26 Fe2 . . -59.0(4)
C24 Fe2 C26 C25 . . 38.1(3)
C33 Fe2 C26 C25 . . -73.1(4)
C32 Fe2 C26 C25 . . -114.8(4)
C29 Fe2 C26 C25 . . -39.0(9)
C31 Fe2 C26 C25 . . -156.7(3)
C28 Fe2 C26 C25 . . 82.3(4)
C30 Fe2 C26 C25 . . 169.2(6)
C27 Fe2 C26 C25 . . 119.7(5)
C24 Fe2 C26 C27 . . -81.6(4)
C33 Fe2 C26 C27 . . 167.1(3)
C32 Fe2 C26 C27 . . 125.5(4)
C25 Fe2 C26 C27 . . -119.7(5)
C29 Fe2 C26 C27 . . -158.7(7)
C31 Fe2 C26 C27 . . 83.6(4)
C28 Fe2 C26 C27 . . -37.4(3)
C30 Fe2 C26 C27 . . 49.5(8)
C25 C26 C27 C28 . . -0.1(7)
Fe2 C26 C27 C28 . . 58.9(4)
C25 C26 C27 Fe2 . . -59.0(4)
C24 Fe2 C27 C28 . . -37.6(3)
C33 Fe2 C27 C28 . . -156.0(7)
C32 Fe2 C27 C28 . . 166.3(4)
C25 Fe2 C27 C28 . . -82.1(4)
C29 Fe2 C27 C28 . . 43.1(8)
C31 Fe2 C27 C28 . . 124.0(4)
C30 Fe2 C27 C28 . . 80.7(4)
C26 Fe2 C27 C28 . . -119.3(5)
C24 Fe2 C27 C26 . . 81.7(4)
C33 Fe2 C27 C26 . . -36.7(10)
C32 Fe2 C27 C26 . . -74.4(4)
C25 Fe2 C27 C26 . . 37.3(3)
C29 Fe2 C27 C26 . . 162.5(6)
C31 Fe2 C27 C26 . . -116.7(4)
C28 Fe2 C27 C26 . . 119.3(5)
C30 Fe2 C27 C26 . . -159.9(3)
C26 C27 C28 C24 . . -0.4(7)
Fe2 C27 C28 C24 . . 58.6(4)
C26 C27 C28 Fe2 . . -59.0(4)
C25 C24 C28 C27 . . 0.8(6)
C23 C24 C28 C27 . . -172.2(5)
Fe2 C24 C28 C27 . . -59.6(4)
C25 C24 C28 Fe2 . . 60.3(4)
C23 C24 C28 Fe2 . . -112.6(5)
C24 Fe2 C28 C27 . . 119.9(5)
C33 Fe2 C28 C27 . . 162.6(6)
C32 Fe2 C28 C27 . . -42.1(10)
C25 Fe2 C28 C27 . . 81.1(4)
C29 Fe2 C28 C27 . . -161.6(4)
C31 Fe2 C28 C27 . . -77.3(4)
C30 Fe2 C28 C27 . . -118.9(4)
C26 Fe2 C28 C27 . . 37.5(4)
C33 Fe2 C28 C24 . . 42.8(7)
C32 Fe2 C28 C24 . . -161.9(8)
C25 Fe2 C28 C24 . . -38.7(3)
C29 Fe2 C28 C24 . . 78.6(4)
C31 Fe2 C28 C24 . . 162.8(3)
C30 Fe2 C28 C24 . . 121.2(3)
C26 Fe2 C28 C24 . . -82.3(3)
C27 Fe2 C28 C24 . . -119.9(5)
C24 Fe2 C29 C30 . . 125.3(4)
C33 Fe2 C29 C30 . . -118.6(5)
C32 Fe2 C29 C30 . . -81.1(4)
C25 Fe2 C29 C30 . . 166.8(3)
C31 Fe2 C29 C30 . . -37.6(4)
C28 Fe2 C29 C30 . . 83.4(4)
C26 Fe2 C29 C30 . . -163.9(6)
C27 Fe2 C29 C30 . . 52.5(8)
C24 Fe2 C29 C33 . . -116.0(4)
C32 Fe2 C29 C33 . . 37.5(4)
C25 Fe2 C29 C33 . . -74.6(4)
C31 Fe2 C29 C33 . . 81.0(4)
C28 Fe2 C29 C33 . . -157.9(4)
C30 Fe2 C29 C33 . . 118.6(5)
C26 Fe2 C29 C33 . . -45.3(9)
C27 Fe2 C29 C33 . . 171.1(6)
C33 C29 C30 C31 . . -0.1(7)
Fe2 C29 C30 C31 . . 59.3(4)
C33 C29 C30 Fe2 . . -59.4(4)
C24 Fe2 C30 C29 . . -72.6(4)
C33 Fe2 C30 C29 . . 38.2(4)
C32 Fe2 C30 C29 . . 81.9(4)
C25 Fe2 C30 C29 . . -35.9(9)
C31 Fe2 C30 C29 . . 119.2(6)
C28 Fe2 C30 C29 . . -115.5(4)
C26 Fe2 C30 C29 . . 166.1(6)
C27 Fe2 C30 C29 . . -157.9(4)
C24 Fe2 C30 C31 . . 168.2(4)
C33 Fe2 C30 C31 . . -81.1(4)
C32 Fe2 C30 C31 . . -37.4(4)
C25 Fe2 C30 C31 . . -155.1(7)
C29 Fe2 C30 C31 . . -119.2(6)
C28 Fe2 C30 C31 . . 125.2(4)
C26 Fe2 C30 C31 . . 46.8(8)
C27 Fe2 C30 C31 . . 82.8(4)
C29 C30 C31 C32 . . 0.2(7)
Fe2 C30 C31 C32 . . 59.5(4)
C29 C30 C31 Fe2 . . -59.3(4)
C24 Fe2 C31 C32 . . -154.0(7)
C33 Fe2 C31 C32 . . -37.8(4)
C25 Fe2 C31 C32 . . 41.4(8)
C29 Fe2 C31 C32 . . -81.9(4)
C28 Fe2 C31 C32 . . 165.3(4)
C30 Fe2 C31 C32 . . -119.3(6)
C26 Fe2 C31 C32 . . 79.8(4)
C27 Fe2 C31 C32 . . 123.1(4)
C24 Fe2 C31 C30 . . -34.7(10)
C33 Fe2 C31 C30 . . 81.5(4)
C32 Fe2 C31 C30 . . 119.3(6)
C25 Fe2 C31 C30 . . 160.7(6)
C29 Fe2 C31 C30 . . 37.4(4)
C28 Fe2 C31 C30 . . -75.4(5)
C26 Fe2 C31 C30 . . -160.9(4)
C27 Fe2 C31 C30 . . -117.6(4)
C30 C31 C32 C33 . . -0.1(7)
Fe2 C31 C32 C33 . . 59.6(4)
C30 C31 C32 Fe2 . . -59.7(4)
C24 Fe2 C32 C31 . . 162.5(5)
C33 Fe2 C32 C31 . . 118.8(6)
C25 Fe2 C32 C31 . . -161.7(4)
C29 Fe2 C32 C31 . . 81.0(4)
C28 Fe2 C32 C31 . . -45.5(10)
C30 Fe2 C32 C31 . . 37.6(4)
C26 Fe2 C32 C31 . . -119.1(4)
C27 Fe2 C32 C31 . . -78.1(5)
C24 Fe2 C32 C33 . . 43.7(7)
C25 Fe2 C32 C33 . . 79.5(4)
C29 Fe2 C32 C33 . . -37.9(4)
C31 Fe2 C32 C33 . . -118.8(6)
C28 Fe2 C32 C33 . . -164.3(8)
C30 Fe2 C32 C33 . . -81.3(4)
C26 Fe2 C32 C33 . . 122.1(4)
C27 Fe2 C32 C33 . . 163.1(4)
C31 C32 C33 C29 . . 0.1(7)
Fe2 C32 C33 C29 . . 60.0(4)
C31 C32 C33 Fe2 . . -59.9(4)
C30 C29 C33 C32 . . 0.0(7)
Fe2 C29 C33 C32 . . -60.0(4)
C30 C29 C33 Fe2 . . 60.1(4)
C24 Fe2 C33 C32 . . -160.0(3)
C25 Fe2 C33 C32 . . -117.4(4)
C29 Fe2 C33 C32 . . 119.1(6)
C31 Fe2 C33 C32 . . 37.7(4)
C28 Fe2 C33 C32 . . 169.4(5)
C30 Fe2 C33 C32 . . 81.4(4)
C26 Fe2 C33 C32 . . -77.3(4)
C27 Fe2 C33 C32 . . -49.4(10)
C24 Fe2 C33 C29 . . 80.9(4)
C32 Fe2 C33 C29 . . -119.1(6)
C25 Fe2 C33 C29 . . 123.5(4)
C31 Fe2 C33 C29 . . -81.4(4)
C28 Fe2 C33 C29 . . 50.3(8)
C30 Fe2 C33 C29 . . -37.6(4)
C26 Fe2 C33 C29 . . 163.6(4)
C27 Fe2 C33 C29 . . -168.5(7)
